data_1520379
loop_
_publ_author_name
'Zhou, Haibo'
'Li, Liyuan'
'Wang, Wei'
'Che, Qian'
'Li, Dehai'
'Gu, Qianqun'
'Zhu, Tianjiao'

_publ_section_title
;
 Chrodrimanins I and J from the Antarctic Moss-Derived Fungus Penicillium
 funiculosum GWT2-24.
;
_journal_issue 6
_journal_name_full 'Journal of natural products'
_journal_page_first 1442
_journal_page_last 1445
_journal_paper_doi 10.1021/acs.jnatprod.5b00103
_journal_volume 78
_journal_year 2015
_chemical_absolute_configuration ad
_chemical_formula_sum 'C25 H32 O5'
_chemical_formula_weight 412.51
_chemical_name_systematic
; 
 ? 
;
_space_group_IT_number 4
_symmetry_cell_setting monoclinic
_symmetry_space_group_name_Hall 'P 2yb'
_symmetry_space_group_name_H-M 'P 1 21 1'
_atom_sites_solution_hydrogens geom
_atom_sites_solution_primary direct
_atom_sites_solution_secondary difmap
_audit_creation_method SHELXL-97
_cell_angle_alpha 90.00
_cell_angle_beta 109.860(2)
_cell_angle_gamma 90.00
_cell_formula_units_Z 4
_cell_length_a 8.7283(2)
_cell_length_b 25.8978(4)
_cell_length_c 10.1531(2)
_cell_measurement_reflns_used 15445
_cell_measurement_temperature 291(2)
_cell_measurement_theta_max 69.7059
_cell_measurement_theta_min 3.4103
_cell_volume 2158.55(8)
_computing_cell_refinement 'CrysAlisPro (Agilent Technologies)'
_computing_data_collection 'CrysAlisPro (Agilent Technologies)'
_computing_data_reduction 'CrysAlisPro (Agilent Technologies)'
_computing_molecular_graphics 'Ortep-3 (L. J. Farrugia, 2001)'
_computing_publication_material SHELXL-97
_computing_structure_refinement 'SHELXL-97 (Sheldrick, 1997)'
_computing_structure_solution 'SHELXS-97 (Sheldrick, 1997)'
_diffrn_ambient_temperature 291(2)
_diffrn_detector_area_resol_mean 15.9149
_diffrn_measured_fraction_theta_full 0.987
_diffrn_measured_fraction_theta_max 0.988
_diffrn_measurement_device_type 'Gemini S Ultra, Agilent Technologies'
_diffrn_measurement_method '\w scans'
_diffrn_radiation_monochromator mirror
_diffrn_radiation_source 'Enhance Ultra (Cu) X-ray Source'
_diffrn_radiation_type CuK\a
_diffrn_radiation_wavelength 1.54184
_diffrn_reflns_av_R_equivalents 0.0234
_diffrn_reflns_av_sigmaI/netI 0.0195
_diffrn_reflns_limit_h_max 10
_diffrn_reflns_limit_h_min -10
_diffrn_reflns_limit_k_max 31
_diffrn_reflns_limit_k_min -31
_diffrn_reflns_limit_l_max 12
_diffrn_reflns_limit_l_min -8
_diffrn_reflns_number 23265
_diffrn_reflns_theta_full 69.83
_diffrn_reflns_theta_max 69.83
_diffrn_reflns_theta_min 3.41
_exptl_absorpt_coefficient_mu 0.702
_exptl_absorpt_correction_T_max 0.8118
_exptl_absorpt_correction_T_min 0.7714
_exptl_absorpt_correction_type multi-scan
_exptl_absorpt_process_details
;
CrysAlisPro, Agilent Technologies,
Version 1.171.36.21 (release 14-08-2012 CrysAlis171 .NET)
(compiled Sep 14 2012,17:21:16)
Empirical absorption correction using spherical harmonics,
 implemented in SCALE3 ABSPACK scaling algorithm.
;
_exptl_crystal_density_diffrn 1.269
_exptl_crystal_density_method 'not measured'
_exptl_crystal_F_000 888
_exptl_crystal_size_max 0.39
_exptl_crystal_size_mid 0.32
_exptl_crystal_size_min 0.31
_refine_diff_density_max 0.152
_refine_diff_density_min -0.168
_refine_diff_density_rms 0.034
_refine_ls_abs_structure_details 'Flack H D (1983), Acta Cryst. A39, 876-881'
_refine_ls_abs_structure_Flack 0.01(11)
_refine_ls_extinction_method none
_refine_ls_goodness_of_fit_ref 1.030
_refine_ls_hydrogen_treatment constr
_refine_ls_matrix_type full
_refine_ls_number_parameters 553
_refine_ls_number_reflns 7914
_refine_ls_number_restraints 1
_refine_ls_restrained_S_all 1.030
_refine_ls_R_factor_all 0.0350
_refine_ls_R_factor_gt 0.0337
_refine_ls_shift/su_max 0.001
_refine_ls_shift/su_mean 0.000
_refine_ls_structure_factor_coef Fsqd
_refine_ls_weighting_details 'calc w=1/[\s^2^(Fo^2^)+(0.0596P)^2^+0.1697P] where P=(Fo^2^+2Fc^2^)/3'
_refine_ls_weighting_scheme calc
_refine_ls_wR_factor_gt 0.0922
_refine_ls_wR_factor_ref 0.0937
_reflns_number_gt 7615
_reflns_number_total 7914
_reflns_threshold_expression >2sigma(I)
_cod_data_source_file np5b00103_si_001.cif
_cod_data_source_block shelxl
_cod_depositor_comments 'Adding full bibliography for 1520379--1520380.cif.'
_cod_original_cell_volume 2158.55(7)
_cod_original_sg_symbol_H-M 'P 21'
_cod_database_code 1520379

loop_
_symmetry_equiv_pos_as_xyz
'x, y, z'
'-x, y+1/2, -z'

loop_
_atom_site_label
_atom_site_type_symbol
_atom_site_fract_x
_atom_site_fract_y
_atom_site_fract_z
_atom_site_U_iso_or_equiv
_atom_site_adp_type
_atom_site_occupancy
_atom_site_symmetry_multiplicity
_atom_site_calc_flag
_atom_site_refinement_flags
O40 O 0.48329(12) 0.76563(4) 0.81352(12) 0.0408(2) Uani 1 1 d .
O7 O 0.77675(13) 0.61208(4) 0.88665(13) 0.0502(3) Uani 1 1 d .
H7A H 0.7653 0.5807 0.8871 0.075 Uiso 1 1 calc R
O14 O 0.02289(12) 0.69851(4) 0.17686(12) 0.0448(3) Uani 1 1 d .
O6 O 0.20497(15) 0.54904(5) 0.57613(12) 0.0551(3) Uani 1 1 d .
H6 H 0.1152 0.5543 0.5171 0.083 Uiso 1 1 calc R
O8 O 0.62372(15) 0.52687(4) 0.86702(14) 0.0551(3) Uani 1 1 d .
O4 O 0.32443(19) 0.91678(5) 0.11976(14) 0.0626(3) Uani 1 1 d .
H4 H 0.3433 0.9462 0.0993 0.094 Uiso 1 1 calc R
O5 O -0.35869(15) 0.88936(6) 0.59879(17) 0.0704(4) Uani 1 1 d .
O2 O -0.25867(16) 0.85418(5) 0.09189(17) 0.0662(4) Uani 1 1 d .
H2 H -0.2449 0.8855 0.0967 0.099 Uiso 1 1 calc R
O3 O -0.09634(18) 0.93886(5) 0.14523(17) 0.0700(4) Uani 1 1 d .
O1 O 0.85622(16) 0.56830(7) 0.44680(17) 0.0795(4) Uani 1 1 d .
C11 C 0.33951(18) 0.74572(6) 0.30309(16) 0.0404(3) Uani 1 1 d .
H11A H 0.3757 0.7458 0.4046 0.049 Uiso 1 1 calc R
H11B H 0.4235 0.7620 0.2747 0.049 Uiso 1 1 calc R
C38 C 0.32764(16) 0.68642(5) 0.78916(14) 0.0322(3) Uani 1 1 d .
C33 C 0.18977(16) 0.77220(5) 0.71477(15) 0.0324(3) Uani 1 1 d .
H33 H 0.2119 0.7703 0.6265 0.039 Uiso 1 1 calc R
C13 C 0.03478(18) 0.75070(6) 0.18930(15) 0.0375(3) Uani 1 1 d .
C12 C 0.18394(17) 0.77656(5) 0.24640(15) 0.0359(3) Uani 1 1 d .
C15 C -0.11228(19) 0.77707(6) 0.13724(17) 0.0438(3) Uani 1 1 d .
H15 H -0.2095 0.7589 0.1004 0.053 Uiso 1 1 calc R
C52 C 0.35114(19) 0.79490(7) 0.97117(16) 0.0475(4) Uani 1 1 d .
H52C H 0.2691 0.8173 0.9829 0.071 Uiso 1 1 calc R
H52B H 0.4567 0.8064 1.0303 0.071 Uiso 1 1 calc R
H52A H 0.3329 0.7603 0.9963 0.071 Uiso 1 1 calc R
C31 C 0.07497(18) 0.86297(5) 0.71125(17) 0.0378(3) Uani 1 1 d .
H31 H 0.1107 0.8664 0.8134 0.045 Uiso 1 1 calc R
C26 C 0.1518(2) 0.66772(7) 0.41039(18) 0.0501(4) Uani 1 1 d .
H26B H 0.0480 0.6547 0.4082 0.075 Uiso 1 1 calc R
H26C H 0.1653 0.7025 0.4453 0.075 Uiso 1 1 calc R
H26A H 0.2369 0.6464 0.4706 0.075 Uiso 1 1 calc R
C45 C 0.17842(18) 0.60192(6) 0.76437(17) 0.0413(3) Uani 1 1 d .
H45A H 0.0903 0.6201 0.6951 0.050 Uiso 1 1 calc R
H45B H 0.1518 0.5996 0.8495 0.050 Uiso 1 1 calc R
C19 C 0.3413(2) 0.85960(6) 0.30730(19) 0.0467(4) Uani 1 1 d .
H19B H 0.3760 0.8583 0.4087 0.056 Uiso 1 1 calc R
H19A H 0.4235 0.8422 0.2791 0.056 Uiso 1 1 calc R
C35 C 0.37486(19) 0.85053(6) 0.7731(2) 0.0517(4) Uani 1 1 d .
H35B H 0.4182 0.8722 0.8553 0.062 Uiso 1 1 calc R
H35A H 0.4571 0.8480 0.7288 0.062 Uiso 1 1 calc R
C39 C 0.47584(17) 0.71365(5) 0.81767(15) 0.0336(3) Uani 1 1 d .
C17 C 0.0344(2) 0.85779(6) 0.19569(16) 0.0408(3) Uani 1 1 d .
C30 C -0.07237(19) 0.90033(6) 0.65356(18) 0.0455(4) Uani 1 1 d .
C41 C 0.62428(18) 0.68840(6) 0.84849(16) 0.0374(3) Uani 1 1 d .
H41 H 0.7196 0.7073 0.8648 0.045 Uiso 1 1 calc R
C5 C 0.42380(18) 0.59825(6) 0.30856(15) 0.0395(3) Uani 1 1 d .
H5 H 0.3871 0.5942 0.3891 0.047 Uiso 1 1 calc R
C7 C 0.31663(17) 0.68992(5) 0.25067(15) 0.0360(3) Uani 1 1 d .
H7 H 0.2964 0.6922 0.1498 0.043 Uiso 1 1 calc R
C20 C 0.3333(2) 0.91550(6) 0.26232(19) 0.0506(4) Uani 1 1 d .
H20 H 0.4323 0.9334 0.3201 0.061 Uiso 1 1 calc R
C44 C 0.33401(16) 0.63269(5) 0.79403(14) 0.0327(3) Uani 1 1 d .
C42 C 0.62955(17) 0.63523(6) 0.85474(15) 0.0366(3) Uani 1 1 d .
C46 C 0.19022(19) 0.54750(6) 0.71117(17) 0.0448(3) Uani 1 1 d .
H46 H 0.0921 0.5281 0.7063 0.054 Uiso 1 1 calc R
C32 C 0.03023(16) 0.80517(6) 0.68091(14) 0.0349(3) Uani 1 1 d .
C34 C 0.34287(16) 0.79606(5) 0.82002(16) 0.0358(3) Uani 1 1 d .
C48 C 0.49213(19) 0.55017(6) 0.83519(15) 0.0411(3) Uani 1 1 d .
C27 C -0.07358(19) 0.79086(7) 0.7714(2) 0.0493(4) Uani 1 1 d .
H27A H -0.1319 0.7591 0.7362 0.059 Uiso 1 1 calc R
H27B H -0.0022 0.7847 0.8667 0.059 Uiso 1 1 calc R
C36 C 0.2234(2) 0.87649(6) 0.6712(2) 0.0517(4) Uani 1 1 d .
H36B H 0.2385 0.9136 0.6742 0.062 Uiso 1 1 calc R
H36A H 0.2067 0.8649 0.5765 0.062 Uiso 1 1 calc R
C9 C 0.12496(19) 0.61314(6) 0.19523(19) 0.0486(4) Uani 1 1 d .
H9A H 0.0803 0.5914 0.2511 0.058 Uiso 1 1 calc R
H9B H 0.0429 0.6164 0.1030 0.058 Uiso 1 1 calc R
C37 C 0.17057(17) 0.71609(5) 0.75393(16) 0.0366(3) Uani 1 1 d .
H37B H 0.1335 0.7155 0.8338 0.044 Uiso 1 1 calc R
H37A H 0.0882 0.6994 0.6763 0.044 Uiso 1 1 calc R
C8 C 0.16027(17) 0.66700(5) 0.26327(15) 0.0383(3) Uani 1 1 d .
C29 C -0.22362(19) 0.87468(6) 0.66511(19) 0.0479(4) Uani 1 1 d .
C16 C -0.11304(19) 0.83018(6) 0.14053(16) 0.0449(3) Uani 1 1 d .
C43 C 0.48451(17) 0.60631(5) 0.82715(14) 0.0352(3) Uani 1 1 d .
C10 C 0.27476(19) 0.58672(6) 0.18083(17) 0.0495(4) Uani 1 1 d .
H10A H 0.2570 0.5497 0.1720 0.059 Uiso 1 1 calc R
H10B H 0.2928 0.5990 0.0970 0.059 Uiso 1 1 calc R
C4 C 0.5684(2) 0.55984(7) 0.33511(17) 0.0477(4) Uani 1 1 d .
C22 C 0.0310(2) 0.91405(6) 0.20016(18) 0.0491(4) Uani 1 1 d .
C18 C 0.18240(18) 0.83037(6) 0.24789(15) 0.0378(3) Uani 1 1 d .
C21 C 0.1860(2) 0.94171(6) 0.2791(2) 0.0556(4) Uani 1 1 d .
H21A H 0.1983 0.9429 0.3777 0.067 Uiso 1 1 calc R
H21B H 0.1799 0.9770 0.2455 0.067 Uiso 1 1 calc R
C51 C -0.0689(2) 0.79418(7) 0.52635(18) 0.0547(4) Uani 1 1 d .
H51B H -0.0122 0.8078 0.4679 0.082 Uiso 1 1 calc R
H51C H -0.1738 0.8103 0.5026 0.082 Uiso 1 1 calc R
H51A H -0.0825 0.7576 0.5122 0.082 Uiso 1 1 calc R
C25 C 0.5769(2) 0.66699(8) 0.21665(19) 0.0557(4) Uani 1 1 d .
H25B H 0.6800 0.6498 0.2544 0.084 Uiso 1 1 calc R
H25C H 0.5942 0.7035 0.2138 0.084 Uiso 1 1 calc R
H25A H 0.5208 0.6546 0.1236 0.084 Uiso 1 1 calc R
C6 C 0.47332(16) 0.65590(6) 0.31010(14) 0.0374(3) Uani 1 1 d .
C47 C 0.3382(2) 0.52005(6) 0.80822(19) 0.0510(4) Uani 1 1 d .
H47B H 0.3221 0.5135 0.8967 0.061 Uiso 1 1 calc R
H47A H 0.3493 0.4870 0.7676 0.061 Uiso 1 1 calc R
C3 C 0.7220(2) 0.58419(7) 0.43607(18) 0.0535(4) Uani 1 1 d .
C1 C 0.57753(19) 0.66841(7) 0.46285(17) 0.0487(4) Uani 1 1 d .
H1B H 0.6342 0.7008 0.4651 0.058 Uiso 1 1 calc R
H1A H 0.5065 0.6727 0.5176 0.058 Uiso 1 1 calc R
C24 C 0.5983(3) 0.54108(9) 0.2026(2) 0.0742(6) Uani 1 1 d .
H24B H 0.6958 0.5206 0.2285 0.111 Uiso 1 1 calc R
H24C H 0.6102 0.5703 0.1488 0.111 Uiso 1 1 calc R
H24A H 0.5075 0.5205 0.1476 0.111 Uiso 1 1 calc R
C50 C -0.1050(3) 0.91929(9) 0.5037(2) 0.0739(6) Uani 1 1 d .
H50B H -0.0146 0.9397 0.5005 0.111 Uiso 1 1 calc R
H50C H -0.2023 0.9399 0.4743 0.111 Uiso 1 1 calc R
H50A H -0.1186 0.8902 0.4423 0.111 Uiso 1 1 calc R
C2 C 0.7016(3) 0.62639(10) 0.5290(2) 0.0815(7) Uani 1 1 d .
H2B H 0.8067 0.6428 0.5718 0.098 Uiso 1 1 calc R
H2A H 0.6721 0.6107 0.6037 0.098 Uiso 1 1 calc R
C49 C -0.0419(3) 0.94807(8) 0.7491(3) 0.0771(6) Uani 1 1 d .
H49A H -0.0378 0.9378 0.8411 0.116 Uiso 1 1 calc R
H49C H -0.1286 0.9725 0.7113 0.116 Uiso 1 1 calc R
H49B H 0.0598 0.9637 0.7545 0.116 Uiso 1 1 calc R
C23 C 0.5354(3) 0.51215(8) 0.4128(3) 0.0757(6) Uani 1 1 d .
H23A H 0.4361 0.4959 0.3562 0.114 Uiso 1 1 calc R
H23C H 0.5257 0.5228 0.5002 0.114 Uiso 1 1 calc R
H23B H 0.6240 0.4882 0.4302 0.114 Uiso 1 1 calc R
C28 C -0.1954(3) 0.83269(11) 0.7722(3) 0.0969(10) Uani 1 1 d .
H28A H -0.2992 0.8162 0.7597 0.116 Uiso 1 1 calc R
H28B H -0.1593 0.8486 0.8641 0.116 Uiso 1 1 calc R

loop_
_atom_site_aniso_label
_atom_site_aniso_U_11
_atom_site_aniso_U_22
_atom_site_aniso_U_33
_atom_site_aniso_U_23
_atom_site_aniso_U_13
_atom_site_aniso_U_12
O40 0.0291(5) 0.0271(5) 0.0685(7) 0.0005(4) 0.0198(5) 0.0000(4)
O7 0.0345(5) 0.0406(6) 0.0702(7) -0.0028(5) 0.0111(5) 0.0085(4)
O14 0.0328(5) 0.0323(5) 0.0588(7) -0.0015(4) 0.0019(5) -0.0031(4)
O6 0.0580(7) 0.0472(6) 0.0488(6) -0.0068(5) 0.0033(5) -0.0029(5)
O8 0.0506(7) 0.0345(5) 0.0736(8) -0.0023(5) 0.0126(6) 0.0107(5)
O4 0.0903(10) 0.0372(6) 0.0749(8) -0.0025(5) 0.0471(7) -0.0082(6)
O5 0.0385(7) 0.0749(9) 0.0912(10) 0.0187(8) 0.0134(6) 0.0107(6)
O2 0.0442(7) 0.0481(7) 0.0911(10) -0.0094(7) 0.0033(6) 0.0111(5)
O3 0.0676(9) 0.0410(6) 0.0944(10) -0.0051(6) 0.0185(7) 0.0148(6)
O1 0.0423(7) 0.0968(11) 0.0899(10) 0.0009(8) 0.0101(7) 0.0218(7)
C11 0.0339(7) 0.0343(7) 0.0468(8) 0.0018(6) 0.0055(6) -0.0044(6)
C38 0.0301(7) 0.0313(7) 0.0341(7) -0.0009(5) 0.0092(5) -0.0011(5)
C33 0.0311(7) 0.0288(7) 0.0395(7) 0.0013(5) 0.0146(6) 0.0005(5)
C13 0.0377(8) 0.0339(7) 0.0380(7) -0.0002(5) 0.0092(6) -0.0031(6)
C12 0.0341(7) 0.0334(7) 0.0378(7) 0.0011(5) 0.0092(6) -0.0024(5)
C15 0.0363(8) 0.0396(8) 0.0493(8) -0.0050(6) 0.0065(6) -0.0030(6)
C52 0.0419(8) 0.0491(9) 0.0475(8) -0.0075(7) 0.0099(6) -0.0005(7)
C31 0.0334(7) 0.0317(7) 0.0532(8) 0.0045(6) 0.0210(6) 0.0026(5)
C26 0.0496(9) 0.0488(9) 0.0565(9) 0.0054(7) 0.0241(7) -0.0030(7)
C45 0.0359(7) 0.0336(7) 0.0502(8) 0.0017(6) 0.0093(6) -0.0047(6)
C19 0.0437(8) 0.0376(8) 0.0556(9) -0.0046(7) 0.0128(7) -0.0093(6)
C35 0.0350(8) 0.0318(7) 0.0915(13) 0.0079(7) 0.0257(8) -0.0023(6)
C39 0.0339(7) 0.0284(7) 0.0394(7) -0.0023(5) 0.0136(6) -0.0007(5)
C17 0.0465(8) 0.0344(8) 0.0406(8) -0.0035(6) 0.0135(7) 0.0002(6)
C30 0.0400(8) 0.0352(7) 0.0646(10) 0.0068(7) 0.0221(7) 0.0081(6)
C41 0.0300(7) 0.0357(7) 0.0462(8) -0.0034(6) 0.0124(6) -0.0022(5)
C5 0.0370(7) 0.0394(7) 0.0368(7) 0.0036(5) 0.0058(6) 0.0032(6)
C7 0.0344(7) 0.0351(7) 0.0348(7) 0.0029(5) 0.0069(5) -0.0035(6)
C20 0.0580(10) 0.0359(8) 0.0605(10) -0.0093(7) 0.0234(8) -0.0116(7)
C44 0.0326(7) 0.0303(7) 0.0319(6) -0.0009(5) 0.0068(5) -0.0010(5)
C42 0.0314(7) 0.0366(7) 0.0389(7) -0.0044(5) 0.0081(5) 0.0044(6)
C46 0.0419(8) 0.0311(7) 0.0540(9) 0.0012(6) 0.0067(6) -0.0070(6)
C32 0.0319(7) 0.0310(6) 0.0422(7) 0.0049(5) 0.0133(6) 0.0016(5)
C34 0.0293(6) 0.0265(6) 0.0542(8) 0.0003(6) 0.0174(6) 0.0008(5)
C48 0.0458(8) 0.0321(7) 0.0385(7) 0.0002(5) 0.0054(6) 0.0043(6)
C27 0.0358(7) 0.0475(8) 0.0712(10) 0.0193(7) 0.0268(7) 0.0053(6)
C36 0.0446(8) 0.0334(7) 0.0881(12) 0.0181(8) 0.0367(9) 0.0055(6)
C9 0.0381(8) 0.0338(7) 0.0616(10) -0.0036(7) 0.0010(7) -0.0037(6)
C37 0.0309(7) 0.0283(7) 0.0492(8) 0.0007(6) 0.0119(6) -0.0025(5)
C8 0.0332(7) 0.0328(7) 0.0446(7) 0.0025(6) 0.0075(6) -0.0021(6)
C29 0.0377(8) 0.0455(8) 0.0629(10) 0.0060(7) 0.0201(7) 0.0092(6)
C16 0.0412(8) 0.0426(8) 0.0458(8) -0.0042(6) 0.0082(7) 0.0062(7)
C43 0.0370(7) 0.0297(7) 0.0359(7) -0.0015(5) 0.0086(6) 0.0020(5)
C10 0.0483(9) 0.0369(7) 0.0516(9) -0.0064(6) 0.0015(7) 0.0020(6)
C4 0.0456(9) 0.0467(8) 0.0464(8) 0.0067(6) 0.0098(7) 0.0108(7)
C22 0.0605(10) 0.0372(8) 0.0519(9) -0.0055(7) 0.0220(8) 0.0045(7)
C18 0.0419(8) 0.0360(7) 0.0346(7) -0.0017(5) 0.0119(6) -0.0055(6)
C21 0.0697(11) 0.0335(8) 0.0702(11) -0.0136(8) 0.0324(9) -0.0085(7)
C51 0.0521(9) 0.0503(9) 0.0508(9) -0.0017(7) 0.0032(7) 0.0115(8)
C25 0.0503(9) 0.0598(10) 0.0633(10) 0.0166(8) 0.0272(8) 0.0095(8)
C6 0.0331(7) 0.0402(7) 0.0361(7) 0.0042(6) 0.0083(5) 0.0005(6)
C47 0.0539(10) 0.0291(7) 0.0597(10) 0.0059(6) 0.0058(8) -0.0013(6)
C3 0.0431(9) 0.0612(10) 0.0498(9) 0.0118(8) 0.0075(7) 0.0121(8)
C1 0.0385(8) 0.0512(9) 0.0465(8) -0.0042(7) 0.0016(6) 0.0013(7)
C24 0.0768(14) 0.0769(14) 0.0613(11) -0.0065(10) 0.0136(10) 0.0362(12)
C50 0.0751(13) 0.0671(12) 0.0912(15) 0.0437(11) 0.0434(12) 0.0328(11)
C2 0.0687(13) 0.0924(16) 0.0539(11) -0.0145(10) -0.0177(9) 0.0289(12)
C49 0.0552(11) 0.0495(10) 0.1218(19) -0.0168(11) 0.0239(12) 0.0125(9)
C23 0.0632(12) 0.0519(10) 0.1047(17) 0.0281(11) 0.0190(12) 0.0168(9)
C28 0.0751(14) 0.0994(17) 0.152(2) 0.0747(18) 0.0851(17) 0.0489(14)

loop_
_atom_type_symbol
_atom_type_description
_atom_type_scat_dispersion_real
_atom_type_scat_dispersion_imag
_atom_type_scat_source
C C 0.0181 0.0091 'International Tables Vol C Tables 4.2.6.8 and 6.1.1.4'
H H 0.0000 0.0000 'International Tables Vol C Tables 4.2.6.8 and 6.1.1.4'
O O 0.0492 0.0322 'International Tables Vol C Tables 4.2.6.8 and 6.1.1.4'

loop_
_geom_angle_atom_site_label_1
_geom_angle_atom_site_label_2
_geom_angle_atom_site_label_3
_geom_angle
C39 O40 C34 118.77(10)
C42 O7 H7A 109.5
C13 O14 C8 118.42(11)
C46 O6 H6 109.5
C20 O4 H4 109.5
C16 O2 H2 109.5
C12 C11 C7 111.89(12)
C12 C11 H11A 109.2
C7 C11 H11A 109.2
C12 C11 H11B 109.2
C7 C11 H11B 109.2
H11A C11 H11B 107.9
C44 C38 C39 117.92(13)
C44 C38 C37 122.73(12)
C39 C38 C37 119.34(12)
C34 C33 C37 110.42(11)
C34 C33 C32 115.66(11)
C37 C33 C32 113.97(11)
C34 C33 H33 105.2
C37 C33 H33 105.2
C32 C33 H33 105.2
O14 C13 C15 114.96(13)
O14 C13 C12 123.00(13)
C15 C13 C12 122.02(13)
C18 C12 C13 118.09(13)
C18 C12 C11 122.36(13)
C13 C12 C11 119.54(12)
C16 C15 C13 119.56(15)
C16 C15 H15 120.2
C13 C15 H15 120.2
C34 C52 H52C 109.5
C34 C52 H52B 109.5
H52C C52 H52B 109.5
C34 C52 H52A 109.5
H52C C52 H52A 109.5
H52B C52 H52A 109.5
C36 C31 C32 110.37(12)
C36 C31 C30 115.17(12)
C32 C31 C30 113.90(12)
C36 C31 H31 105.5
C32 C31 H31 105.5
C30 C31 H31 105.5
C8 C26 H26B 109.5
C8 C26 H26C 109.5
H26B C26 H26C 109.5
C8 C26 H26A 109.5
H26B C26 H26A 109.5
H26C C26 H26A 109.5
C44 C45 C46 113.13(13)
C44 C45 H45A 109.0
C46 C45 H45A 109.0
C44 C45 H45B 109.0
C46 C45 H45B 109.0
H45A C45 H45B 107.8
C20 C19 C18 114.59(14)
C20 C19 H19B 108.6
C18 C19 H19B 108.6
C20 C19 H19A 108.6
C18 C19 H19A 108.6
H19B C19 H19A 107.6
C36 C35 C34 113.88(12)
C36 C35 H35B 108.8
C34 C35 H35B 108.8
C36 C35 H35A 108.8
C34 C35 H35A 108.8
H35B C35 H35A 107.7
O40 C39 C41 115.20(12)
O40 C39 C38 122.80(12)
C41 C39 C38 121.98(13)
C18 C17 C16 119.29(13)
C18 C17 C22 121.15(14)
C16 C17 C22 119.55(15)
C29 C30 C50 110.13(16)
C29 C30 C49 105.78(15)
C50 C30 C49 107.63(17)
C29 C30 C31 109.16(12)
C50 C30 C31 115.13(13)
C49 C30 C31 108.58(15)
C42 C41 C39 119.65(13)
C42 C41 H41 120.2
C39 C41 H41 120.2
C10 C5 C6 110.59(12)
C10 C5 C4 115.47(13)
C6 C5 C4 113.95(13)
C10 C5 H5 105.2
C6 C5 H5 105.2
C4 C5 H5 105.2
C11 C7 C8 110.58(12)
C11 C7 C6 113.83(11)
C8 C7 C6 115.84(11)
C11 C7 H7 105.1
C8 C7 H7 105.1
C6 C7 H7 105.1
O4 C20 C19 108.08(13)
O4 C20 C21 110.44(16)
C19 C20 C21 110.43(14)
O4 C20 H20 109.3
C19 C20 H20 109.3
C21 C20 H20 109.3
C38 C44 C43 120.86(13)
C38 C44 C45 119.77(13)
C43 C44 C45 119.37(12)
O7 C42 C41 117.87(13)
O7 C42 C43 121.72(13)
C41 C42 C43 120.41(13)
O6 C46 C47 107.76(14)
O6 C46 C45 110.80(13)
C47 C46 C45 110.47(13)
O6 C46 H46 109.3
C47 C46 H46 109.3
C45 C46 H46 109.3
C27 C32 C51 108.85(13)
C27 C32 C31 105.86(12)
C51 C32 C31 113.41(12)
C27 C32 C33 113.38(11)
C51 C32 C33 105.81(12)
C31 C32 C33 109.69(11)
O40 C34 C52 106.29(11)
O40 C34 C33 107.13(11)
C52 C34 C33 115.48(11)
O40 C34 C35 103.52(10)
C52 C34 C35 112.35(14)
C33 C34 C35 111.10(12)
O8 C48 C43 121.42(14)
O8 C48 C47 119.28(14)
C43 C48 C47 119.28(13)
C28 C27 C32 112.72(13)
C28 C27 H27A 109.0
C32 C27 H27A 109.0
C28 C27 H27B 109.0
C32 C27 H27B 109.0
H27A C27 H27B 107.8
C31 C36 C35 109.65(13)
C31 C36 H36B 109.7
C35 C36 H36B 109.7
C31 C36 H36A 109.7
C35 C36 H36A 109.7
H36B C36 H36A 108.2
C10 C9 C8 113.67(12)
C10 C9 H9A 108.8
C8 C9 H9A 108.8
C10 C9 H9B 108.8
C8 C9 H9B 108.8
H9A C9 H9B 107.7
C38 C37 C33 112.04(11)
C38 C37 H37B 109.2
C33 C37 H37B 109.2
C38 C37 H37A 109.2
C33 C37 H37A 109.2
H37B C37 H37A 107.9
O14 C8 C26 106.12(12)
O14 C8 C7 107.72(11)
C26 C8 C7 114.76(12)
O14 C8 C9 103.69(11)
C26 C8 C9 112.49(13)
C7 C8 C9 111.18(13)
O5 C29 C28 121.58(16)
O5 C29 C30 122.08(15)
C28 C29 C30 116.17(15)
O2 C16 C15 117.61(15)
O2 C16 C17 122.06(15)
C15 C16 C17 120.32(15)
C42 C43 C44 119.16(12)
C42 C43 C48 119.78(13)
C44 C43 C48 121.06(13)
C5 C10 C9 110.02(13)
C5 C10 H10A 109.7
C9 C10 H10A 109.7
C5 C10 H10B 109.7
C9 C10 H10B 109.7
H10A C10 H10B 108.2
C3 C4 C24 110.44(16)
C3 C4 C23 105.19(15)
C24 C4 C23 108.13(18)
C3 C4 C5 109.21(14)
C24 C4 C5 114.83(13)
C23 C4 C5 108.57(14)
O3 C22 C17 121.88(16)
O3 C22 C21 120.06(16)
C17 C22 C21 118.01(15)
C12 C18 C17 120.70(14)
C12 C18 C19 119.56(14)
C17 C18 C19 119.74(14)
C22 C21 C20 111.84(14)
C22 C21 H21A 109.2
C20 C21 H21A 109.2
C22 C21 H21B 109.2
C20 C21 H21B 109.2
H21A C21 H21B 107.9
C32 C51 H51B 109.5
C32 C51 H51C 109.5
H51B C51 H51C 109.5
C32 C51 H51A 109.5
H51B C51 H51A 109.5
H51C C51 H51A 109.5
C6 C25 H25B 109.5
C6 C25 H25C 109.5
H25B C25 H25C 109.5
C6 C25 H25A 109.5
H25B C25 H25A 109.5
H25C C25 H25A 109.5
C1 C6 C25 108.09(13)
C1 C6 C5 106.21(12)
C25 C6 C5 113.08(13)
C1 C6 C7 114.14(12)
C25 C6 C7 106.00(12)
C5 C6 C7 109.48(11)
C48 C47 C46 112.95(13)
C48 C47 H47B 109.0
C46 C47 H47B 109.0
C48 C47 H47A 109.0
C46 C47 H47A 109.0
H47B C47 H47A 107.8
O1 C3 C2 120.72(18)
O1 C3 C4 121.61(18)
C2 C3 C4 117.54(15)
C2 C1 C6 112.44(14)
C2 C1 H1B 109.1
C6 C1 H1B 109.1
C2 C1 H1A 109.1
C6 C1 H1A 109.1
H1B C1 H1A 107.8
C4 C24 H24B 109.5
C4 C24 H24C 109.5
H24B C24 H24C 109.5
C4 C24 H24A 109.5
H24B C24 H24A 109.5
H24C C24 H24A 109.5
C30 C50 H50B 109.5
C30 C50 H50C 109.5
H50B C50 H50C 109.5
C30 C50 H50A 109.5
H50B C50 H50A 109.5
H50C C50 H50A 109.5
C3 C2 C1 117.68(15)
C3 C2 H2B 107.9
C1 C2 H2B 107.9
C3 C2 H2A 107.9
C1 C2 H2A 107.9
H2B C2 H2A 107.2
C30 C49 H49A 109.5
C30 C49 H49C 109.5
H49A C49 H49C 109.5
C30 C49 H49B 109.5
H49A C49 H49B 109.5
H49C C49 H49B 109.5
C4 C23 H23A 109.5
C4 C23 H23C 109.5
H23A C23 H23C 109.5
C4 C23 H23B 109.5
H23A C23 H23B 109.5
H23C C23 H23B 109.5
C29 C28 C27 117.17(16)
C29 C28 H28A 108.0
C27 C28 H28A 108.0
C29 C28 H28B 108.0
C27 C28 H28B 108.0
H28A C28 H28B 107.2

loop_
_geom_bond_atom_site_label_1
_geom_bond_atom_site_label_2
_geom_bond_distance
O40 C39 1.3490(17)
O40 C34 1.4774(16)
O7 C42 1.3536(17)
O7 H7A 0.8200
O14 C13 1.3583(18)
O14 C8 1.4692(17)
O6 C46 1.421(2)
O6 H6 0.8200
O8 C48 1.2390(19)
O4 C20 1.423(2)
O4 H4 0.8200
O5 C29 1.203(2)
O2 C16 1.349(2)
O2 H2 0.8200
O3 C22 1.240(2)
O1 C3 1.211(2)
C11 C12 1.511(2)
C11 C7 1.530(2)
C11 H11A 0.9700
C11 H11B 0.9700
C38 C44 1.3928(18)
C38 C39 1.4142(19)
C38 C37 1.5049(19)
C33 C34 1.5295(19)
C33 C37 1.5308(18)
C33 C32 1.5687(18)
C33 H33 0.9800
C13 C15 1.390(2)
C13 C12 1.402(2)
C12 C18 1.394(2)
C15 C16 1.376(2)
C15 H15 0.9300
C52 C34 1.512(2)
C52 H52C 0.9600
C52 H52B 0.9600
C52 H52A 0.9600
C31 C36 1.5246(19)
C31 C32 1.551(2)
C31 C30 1.556(2)
C31 H31 0.9800
C26 C8 1.520(2)
C26 H26B 0.9600
C26 H26C 0.9600
C26 H26A 0.9600
C45 C44 1.5140(19)
C45 C46 1.525(2)
C45 H45A 0.9700
C45 H45B 0.9700
C19 C20 1.512(2)
C19 C18 1.514(2)
C19 H19B 0.9700
C19 H19A 0.9700
C35 C36 1.530(2)
C35 C34 1.545(2)
C35 H35B 0.9700
C35 H35A 0.9700
C39 C41 1.389(2)
C17 C18 1.410(2)
C17 C16 1.411(2)
C17 C22 1.458(2)
C30 C29 1.518(2)
C30 C50 1.531(3)
C30 C49 1.538(3)
C41 C42 1.378(2)
C41 H41 0.9300
C5 C10 1.522(2)
C5 C6 1.553(2)
C5 C4 1.557(2)
C5 H5 0.9800
C7 C8 1.5329(19)
C7 C6 1.5653(19)
C7 H7 0.9800
C20 C21 1.514(3)
C20 H20 0.9800
C44 C43 1.4159(19)
C42 C43 1.415(2)
C46 C47 1.510(2)
C46 H46 0.9800
C32 C27 1.5390(19)
C32 C51 1.539(2)
C48 C43 1.457(2)
C48 C47 1.496(2)
C27 C28 1.520(3)
C27 H27A 0.9700
C27 H27B 0.9700
C36 H36B 0.9700
C36 H36A 0.9700
C9 C10 1.526(2)
C9 C8 1.541(2)
C9 H9A 0.9700
C9 H9B 0.9700
C37 H37B 0.9700
C37 H37A 0.9700
C29 C28 1.498(3)
C10 H10A 0.9700
C10 H10B 0.9700
C4 C3 1.520(2)
C4 C24 1.533(3)
C4 C23 1.544(3)
C22 C21 1.500(3)
C21 H21A 0.9700
C21 H21B 0.9700
C51 H51B 0.9600
C51 H51C 0.9600
C51 H51A 0.9600
C25 C6 1.544(2)
C25 H25B 0.9600
C25 H25C 0.9600
C25 H25A 0.9600
C6 C1 1.542(2)
C47 H47B 0.9700
C47 H47A 0.9700
C3 C2 1.493(3)
C1 C2 1.521(3)
C1 H1B 0.9700
C1 H1A 0.9700
C24 H24B 0.9600
C24 H24C 0.9600
C24 H24A 0.9600
C50 H50B 0.9600
C50 H50C 0.9600
C50 H50A 0.9600
C2 H2B 0.9700
C2 H2A 0.9700
C49 H49A 0.9600
C49 H49C 0.9600
C49 H49B 0.9600
C23 H23A 0.9600
C23 H23C 0.9600
C23 H23B 0.9600
C28 H28A 0.9700
C28 H28B 0.9700

loop_
_geom_hbond_atom_site_label_D
_geom_hbond_atom_site_label_H
_geom_hbond_atom_site_label_A
_geom_hbond_distance_DH
_geom_hbond_distance_HA
_geom_hbond_distance_DA
_geom_hbond_angle_DHA
_geom_hbond_site_symmetry_A
O7 H7A O8 0.82 1.83 2.5520(16) 146.6 .
O6 H6 O1 0.82 2.16 2.9194(18) 154.5 1_455
O4 H4 O8 0.82 2.12 2.8829(16) 154.3 2_656
O2 H2 O3 0.82 1.84 2.5671(19) 146.5 .

loop_
_geom_torsion_atom_site_label_1
_geom_torsion_atom_site_label_2
_geom_torsion_atom_site_label_3
_geom_torsion_atom_site_label_4
_geom_torsion
C8 O14 C13 C15 -162.38(13)
C8 O14 C13 C12 19.4(2)
O14 C13 C12 C18 176.97(13)
C15 C13 C12 C18 -1.1(2)
O14 C13 C12 C11 -2.7(2)
C15 C13 C12 C11 179.18(15)
C7 C11 C12 C18 -162.70(13)
C7 C11 C12 C13 17.0(2)
O14 C13 C15 C16 -177.85(14)
C12 C13 C15 C16 0.4(2)
C34 O40 C39 C41 -163.59(12)
C34 O40 C39 C38 18.0(2)
C44 C38 C39 O40 178.86(13)
C37 C38 C39 O40 -0.6(2)
C44 C38 C39 C41 0.6(2)
C37 C38 C39 C41 -178.90(14)
C36 C31 C30 C29 164.03(15)
C32 C31 C30 C29 35.06(18)
C36 C31 C30 C50 39.6(2)
C32 C31 C30 C50 -89.37(18)
C36 C31 C30 C49 -81.1(2)
C32 C31 C30 C49 149.93(16)
O40 C39 C41 C42 -179.79(13)
C38 C39 C41 C42 -1.4(2)
C12 C11 C7 C8 -45.85(17)
C12 C11 C7 C6 -178.30(12)
C18 C19 C20 O4 -73.29(19)
C18 C19 C20 C21 47.6(2)
C39 C38 C44 C43 0.3(2)
C37 C38 C44 C43 179.76(12)
C39 C38 C44 C45 179.94(12)
C37 C38 C44 C45 -0.6(2)
C46 C45 C44 C38 154.78(14)
C46 C45 C44 C43 -25.54(19)
C39 C41 C42 O7 -179.26(12)
C39 C41 C42 C43 1.3(2)
C44 C45 C46 O6 -67.32(16)
C44 C45 C46 C47 52.03(18)
C36 C31 C32 C27 159.64(14)
C30 C31 C32 C27 -69.00(15)
C36 C31 C32 C51 -81.08(16)
C30 C31 C32 C51 50.28(17)
C36 C31 C32 C33 36.97(17)
C30 C31 C32 C33 168.33(12)
C34 C33 C32 C27 -94.17(15)
C37 C33 C32 C27 35.41(18)
C34 C33 C32 C51 146.60(13)
C37 C33 C32 C51 -83.82(15)
C34 C33 C32 C31 23.93(16)
C37 C33 C32 C31 153.51(12)
C39 O40 C34 C52 76.22(15)
C39 O40 C34 C33 -47.77(16)
C39 O40 C34 C35 -165.25(13)
C37 C33 C34 O40 61.17(14)
C32 C33 C34 O40 -167.54(11)
C37 C33 C34 C52 -56.99(16)
C32 C33 C34 C52 74.29(15)
C37 C33 C34 C35 173.56(12)
C32 C33 C34 C35 -55.15(16)
C36 C35 C34 O40 136.89(14)
C36 C35 C34 C52 -108.86(17)
C36 C35 C34 C33 22.2(2)
C51 C32 C27 C28 -80.8(2)
C31 C32 C27 C28 41.4(2)
C33 C32 C27 C28 161.74(19)
C32 C31 C36 C35 -69.76(18)
C30 C31 C36 C35 159.55(14)
C34 C35 C36 C31 37.1(2)
C44 C38 C37 C33 -163.65(13)
C39 C38 C37 C33 15.83(19)
C34 C33 C37 C38 -46.33(16)
C32 C33 C37 C38 -178.49(11)
C13 O14 C8 C26 75.74(15)
C13 O14 C8 C7 -47.63(17)
C13 O14 C8 C9 -165.55(13)
C11 C7 C8 O14 60.42(15)
C6 C7 C8 O14 -168.18(11)
C11 C7 C8 C26 -57.52(16)
C6 C7 C8 C26 73.89(16)
C11 C7 C8 C9 173.39(12)
C6 C7 C8 C9 -55.21(16)
C10 C9 C8 O14 136.81(14)
C10 C9 C8 C26 -108.96(16)
C10 C9 C8 C7 21.33(19)
C50 C30 C29 O5 -34.4(2)
C49 C30 C29 O5 81.6(2)
C31 C30 C29 O5 -161.71(17)
C50 C30 C29 C28 150.3(2)
C49 C30 C29 C28 -93.7(2)
C31 C30 C29 C28 23.0(2)
C13 C15 C16 O2 -178.52(15)
C13 C15 C16 C17 0.3(3)
C18 C17 C16 O2 178.53(15)
C22 C17 C16 O2 -0.3(2)
C18 C17 C16 C15 -0.3(2)
C22 C17 C16 C15 -179.12(15)
O7 C42 C43 C44 -179.87(13)
C41 C42 C43 C44 -0.5(2)
O7 C42 C43 C48 1.1(2)
C41 C42 C43 C48 -179.54(13)
C38 C44 C43 C42 -0.3(2)
C45 C44 C43 C42 179.98(13)
C38 C44 C43 C48 178.72(13)
C45 C44 C43 C48 -1.0(2)
O8 C48 C43 C42 0.6(2)
C47 C48 C43 C42 178.95(14)
O8 C48 C43 C44 -178.44(13)
C47 C48 C43 C44 -0.1(2)
C6 C5 C10 C9 -69.51(17)
C4 C5 C10 C9 159.25(14)
C8 C9 C10 C5 37.8(2)
C10 C5 C4 C3 163.36(14)
C6 C5 C4 C3 33.73(17)
C10 C5 C4 C24 38.7(2)
C6 C5 C4 C24 -90.93(19)
C10 C5 C4 C23 -82.44(19)
C6 C5 C4 C23 147.93(16)
C18 C17 C22 O3 174.43(16)
C16 C17 C22 O3 -6.7(2)
C18 C17 C22 C21 -8.1(2)
C16 C17 C22 C21 170.70(15)
C13 C12 C18 C17 1.1(2)
C11 C12 C18 C17 -179.15(13)
C13 C12 C18 C19 -179.34(13)
C11 C12 C18 C19 0.4(2)
C16 C17 C18 C12 -0.5(2)
C22 C17 C18 C12 178.35(14)
C16 C17 C18 C19 180.00(14)
C22 C17 C18 C19 -1.2(2)
C20 C19 C18 C12 161.05(14)
C20 C19 C18 C17 -19.4(2)
O3 C22 C21 C20 -145.36(17)
C17 C22 C21 C20 37.2(2)
O4 C20 C21 C22 63.36(19)
C19 C20 C21 C22 -56.1(2)
C10 C5 C6 C1 159.33(13)
C4 C5 C6 C1 -68.64(16)
C10 C5 C6 C25 -82.29(16)
C4 C5 C6 C25 49.74(17)
C10 C5 C6 C7 35.65(17)
C4 C5 C6 C7 167.68(12)
C11 C7 C6 C1 35.89(18)
C8 C7 C6 C1 -93.96(16)
C11 C7 C6 C25 -82.95(16)
C8 C7 C6 C25 147.19(14)
C11 C7 C6 C5 154.78(12)
C8 C7 C6 C5 24.92(16)
O8 C48 C47 C46 -153.76(15)
C43 C48 C47 C46 27.9(2)
O6 C46 C47 C48 68.10(17)
C45 C46 C47 C48 -53.1(2)
C24 C4 C3 O1 -34.3(2)
C23 C4 C3 O1 82.1(2)
C5 C4 C3 O1 -161.50(17)
C24 C4 C3 C2 149.62(19)
C23 C4 C3 C2 -93.9(2)
C5 C4 C3 C2 22.4(2)
C25 C6 C1 C2 -77.4(2)
C5 C6 C1 C2 44.2(2)
C7 C6 C1 C2 164.97(17)
O1 C3 C2 C1 138.2(2)
C4 C3 C2 C1 -45.7(3)
C6 C1 C2 C3 8.2(3)
O5 C29 C28 C27 135.1(2)
C30 C29 C28 C27 -49.5(3)
C32 C27 C28 C29 13.0(3)
